data_7038677
loop_
_publ_author_name
'Hong, Jianquan'
'Li, Zhenhua'
'Chen, Zhening'
'Weng, Linhong'
'Zhou, Xigeng'
'Zhang, Lixin'

_publ_section_title
;
 Small molecule activation by mixed methyl/methylidene rare earth metal
 complexes.
;
_journal_issue 15
_journal_name_full 'Dalton transactions (Cambridge, England : 2003)'
_journal_page_first 6641
_journal_page_last 6649
_journal_paper_doi 10.1039/c6dt00314a
_journal_volume 45
_journal_year 2016
_chemical_formula_sum 'C105 H136 N7 Y3'
_chemical_formula_weight 1762.94
_chemical_name_systematic
;
?
;
_space_group_IT_number 15
_symmetry_cell_setting monoclinic
_symmetry_space_group_name_Hall '-C 2yc'
_symmetry_space_group_name_H-M 'C 1 2/c 1'
_atom_sites_solution_hydrogens geom
_atom_sites_solution_primary direct
_atom_sites_solution_secondary difmap
_audit_creation_method SHELXL-97
_audit_update_record
;
2011-09-23 deposited with the CCDC.
2016-03-02 downloaded from the CCDC.
;
_cell_angle_alpha 90.00
_cell_angle_beta 106.042(4)
_cell_angle_gamma 90.00
_cell_formula_units_Z 8
_cell_length_a 59.812(17)
_cell_length_b 15.628(5)
_cell_length_c 23.955(7)
_cell_measurement_reflns_used 8709
_cell_measurement_temperature 293(2)
_cell_measurement_theta_max 20.44
_cell_measurement_theta_min 2.3
_cell_volume 21520(11)
_computing_cell_refinement 'Bruker SMART'
_computing_data_collection 'Bruker SMART'
_computing_data_reduction 'Bruker SHELXTL'
_computing_molecular_graphics 'Bruker SHELXTL'
_computing_publication_material 'Bruker SHELXTL'
_computing_structure_refinement 'SHELXL-97 (Sheldrick, 1997)'
_computing_structure_solution 'SHELXS-97 (Sheldrick, 1990)'
_diffrn_ambient_temperature 293(2)
_diffrn_measured_fraction_theta_full 0.997
_diffrn_measured_fraction_theta_max 0.997
_diffrn_measurement_device_type 'CCD area detector'
_diffrn_measurement_method 'phi and omega scans'
_diffrn_radiation_monochromator graphite
_diffrn_radiation_source 'fine-focus sealed tube'
_diffrn_radiation_type MoK\a
_diffrn_radiation_wavelength 0.71073
_diffrn_reflns_av_R_equivalents 0.0823
_diffrn_reflns_av_sigmaI/netI 0.1358
_diffrn_reflns_limit_h_max 71
_diffrn_reflns_limit_h_min -61
_diffrn_reflns_limit_k_max 18
_diffrn_reflns_limit_k_min -17
_diffrn_reflns_limit_l_max 28
_diffrn_reflns_limit_l_min -28
_diffrn_reflns_number 44146
_diffrn_reflns_theta_full 25.05
_diffrn_reflns_theta_max 25.05
_diffrn_reflns_theta_min 1.35
_exptl_absorpt_coefficient_mu 1.648
_exptl_absorpt_correction_T_max 0.8795
_exptl_absorpt_correction_T_min 0.5962
_exptl_absorpt_correction_type multi-scan
_exptl_absorpt_process_details sadabs
_exptl_crystal_colour colorless
_exptl_crystal_density_diffrn 1.088
_exptl_crystal_density_method 'not measured'
_exptl_crystal_description sheet
_exptl_crystal_F_000 7456
_exptl_crystal_size_max 0.35
_exptl_crystal_size_mid 0.20
_exptl_crystal_size_min 0.08
_platon_squeeze_details
;
;
_refine_diff_density_max 0.537
_refine_diff_density_min -0.571
_refine_diff_density_rms 0.064
_refine_ls_extinction_method none
_refine_ls_goodness_of_fit_ref 0.993
_refine_ls_hydrogen_treatment mixed
_refine_ls_matrix_type full
_refine_ls_number_parameters 1084
_refine_ls_number_reflns 18999
_refine_ls_number_restraints 48
_refine_ls_restrained_S_all 0.996
_refine_ls_R_factor_all 0.1311
_refine_ls_R_factor_gt 0.0568
_refine_ls_shift/su_max 0.003
_refine_ls_shift/su_mean 0.000
_refine_ls_structure_factor_coef Fsqd
_refine_ls_weighting_details 'calc w=1/[\s\^2\^(Fo\^2\^)+(0.0345P)\^2\^+0.6634P] where P=(Fo\^2\^+2Fc\^2\^)/3'
_refine_ls_weighting_scheme calc
_refine_ls_wR_factor_gt 0.1055
_refine_ls_wR_factor_ref 0.1143
_reflns_number_gt 8272
_reflns_number_total 18999
_reflns_threshold_expression >2sigma(I)
_cod_data_source_file c6dt00314a2.cif
_cod_data_source_block Complex2a
_cod_depositor_comments
;
The following automatic conversions were performed:

'_symmetry_cell_setting' value 'Monoclinic' changed to 'monoclinic'
according to
/usr/data/users/saulius/crontab/automatic-downloads/rss-feeds/RSC/lib/dictionaries/cif_core.dic
dictionary named 'cif_core.dic' version 2.4.2 from 2011-04-26.

Automatic conversion script
Id: cif_fix_values 4268 2015-11-12 08:31:59Z antanas 

 Adding full bibliography for 7038677--7038681.cif.
;
_cod_original_sg_symbol_H-M C2/c
_cod_database_code 7038677

loop_
_symmetry_equiv_pos_as_xyz
'x, y, z'
'-x, y, -z+1/2'
'x+1/2, y+1/2, z'
'-x+1/2, y+1/2, -z+1/2'
'-x, -y, -z'
'x, -y, z-1/2'
'-x+1/2, -y+1/2, -z'
'x+1/2, -y+1/2, z-1/2'

loop_
_atom_site_label
_atom_site_type_symbol
_atom_site_fract_x
_atom_site_fract_y
_atom_site_fract_z
_atom_site_U_iso_or_equiv
_atom_site_adp_type
_atom_site_occupancy
_atom_site_symmetry_multiplicity
_atom_site_calc_flag
_atom_site_refinement_flags
Y1 Y 0.663383(7) 0.60322(3) 0.802349(18) 0.05422(15) Uani 1 1 d D
Y2 Y 0.606345(7) 0.61035(3) 0.740279(18) 0.05590(15) Uani 1 1 d D
Y3 Y 0.631508(8) 0.77424(3) 0.816610(19) 0.05882(15) Uani 1 1 d D
N1 N 0.69928(6) 0.5411(2) 0.80441(17) 0.0610(11) Uani 1 1 d .
N2 N 0.68521(6) 0.5113(2) 0.88010(15) 0.0576(11) Uani 1 1 d .
N3 N 0.57448(6) 0.5152(2) 0.73641(16) 0.0512(10) Uani 1 1 d .
N4 N 0.57469(6) 0.5942(2) 0.65912(15) 0.0534(10) Uani 1 1 d .
N5 N 0.63180(6) 0.9225(2) 0.82689(15) 0.0540(10) Uani 1 1 d .
N6 N 0.62015(6) 0.8467(3) 0.89341(16) 0.0615(11) Uani 1 1 d .
N7 N 0.63674(6) 0.7002(2) 0.73852(13) 0.0561(11) Uani 1 1 d D
C1 C 0.62758(9) 0.6171(3) 0.8533(2) 0.0618(14) Uani 1 1 d D
H1A H 0.6405(4) 0.5833(19) 0.8784(10) 0.085(17) Uiso 1 1 d D
H1B H 0.6237(6) 0.6586(14) 0.8808(10) 0.12(2) Uiso 1 1 d D
H1C H 0.6137(4) 0.5775(17) 0.8463(10) 0.078(15) Uiso 1 1 d D
C2 C 0.63383(8) 0.4879(3) 0.7520(2) 0.0613(14) Uani 1 1 d D
H2A H 0.6491(3) 0.4584(15) 0.7624(13) 0.097(18) Uiso 1 1 d D
H2B H 0.6248(4) 0.4469(13) 0.7687(10) 0.050(12) Uiso 1 1 d D
H2C H 0.6278(5) 0.4784(14) 0.7105(7) 0.054(13) Uiso 1 1 d D
C3 C 0.58921(10) 0.7425(4) 0.7694(3) 0.0794(16) Uani 1 1 d D
H3A H 0.5769(4) 0.7024(17) 0.7511(18) 0.23(4) Uiso 1 1 d D
H3B H 0.5868(5) 0.761(2) 0.8045(9) 0.12(2) Uiso 1 1 d D
H3C H 0.5881(5) 0.7894(19) 0.7437(14) 0.12(2) Uiso 1 1 d D
C4 C 0.67345(9) 0.7356(4) 0.8659(2) 0.0719(15) Uani 1 1 d D
H4A H 0.6844(5) 0.756(3) 0.8480(11) 0.17(3) Uiso 1 1 d D
H4B H 0.6693(4) 0.7867(17) 0.8869(14) 0.099(18) Uiso 1 1 d D
H4C H 0.6812(5) 0.6981(17) 0.8979(13) 0.19(3) Uiso 1 1 d D
C5 C 0.66277(8) 0.6270(4) 0.69260(18) 0.0747(16) Uani 1 1 d .
H5A H 0.6779 0.6337 0.6854 0.090 Uiso 1 1 calc R
H5B H 0.6525 0.5896 0.6647 0.090 Uiso 1 1 calc R
C6 C 0.65272(8) 0.7016(4) 0.70596(19) 0.0601(14) Uani 1 1 d .
C7 C 0.66085(8) 0.7848(4) 0.6883(2) 0.0665(14) Uani 1 1 d .
C8 C 0.66407(9) 0.7936(4) 0.6335(2) 0.0945(19) Uani 1 1 d .
H8 H 0.6607 0.7481 0.6075 0.113 Uiso 1 1 calc R
C9 C 0.67234(11) 0.8697(6) 0.6173(3) 0.117(3) Uani 1 1 d .
H9A H 0.6746 0.8748 0.5805 0.141 Uiso 1 1 calc R
C10 C 0.67733(11) 0.9381(5) 0.6551(4) 0.118(3) Uani 1 1 d .
H10C H 0.6824 0.9897 0.6436 0.141 Uiso 1 1 calc R
C11 C 0.67463(10) 0.9291(4) 0.7105(3) 0.104(2) Uani 1 1 d .
H11A H 0.6786 0.9736 0.7372 0.125 Uiso 1 1 calc R
C12 C 0.66608(9) 0.8534(4) 0.7255(3) 0.0845(17) Uani 1 1 d .
H12A H 0.6637 0.8485 0.7622 0.101 Uiso 1 1 calc R
C13 C 0.70216(8) 0.4977(3) 0.8546(2) 0.0639(14) Uani 1 1 d .
C14 C 0.72207(9) 0.4367(5) 0.8778(2) 0.0822(18) Uani 1 1 d .
C15 C 0.74453(11) 0.4574(5) 0.8733(2) 0.118(2) Uani 1 1 d .
H15 H 0.7472 0.5087 0.8565 0.141 Uiso 1 1 calc R
C16 C 0.76267(12) 0.3997(7) 0.8944(3) 0.166(4) Uani 1 1 d .
H16A H 0.7776 0.4133 0.8926 0.200 Uiso 1 1 calc R
C17 C 0.75867(17) 0.3215(7) 0.9185(4) 0.173(4) Uani 1 1 d .
H17A H 0.7708 0.2828 0.9316 0.207 Uiso 1 1 calc R
C18 C 0.73701(15) 0.3020(5) 0.9227(3) 0.153(3) Uani 1 1 d .
H18A H 0.7344 0.2502 0.9389 0.184 Uiso 1 1 calc R
C19 C 0.71881(11) 0.3599(5) 0.9029(2) 0.106(2) Uani 1 1 d .
H19A H 0.7041 0.3464 0.9066 0.127 Uiso 1 1 calc R
C20 C 0.71366(8) 0.5308(4) 0.7665(2) 0.0639(15) Uani 1 1 d .
C21 C 0.71351(8) 0.4543(4) 0.7359(2) 0.0636(15) Uani 1 1 d .
C22 C 0.72865(10) 0.4465(4) 0.7010(2) 0.0835(17) Uani 1 1 d .
H22A H 0.7291 0.3961 0.6806 0.100 Uiso 1 1 calc R
C23 C 0.74277(10) 0.5128(5) 0.6968(2) 0.095(2) Uani 1 1 d .
H23A H 0.7534 0.5060 0.6754 0.114 Uiso 1 1 calc R
C24 C 0.74165(10) 0.5893(5) 0.7235(3) 0.109(2) Uani 1 1 d .
H24A H 0.7511 0.6343 0.7183 0.130 Uiso 1 1 calc R
C25 C 0.72685(9) 0.6013(5) 0.7580(2) 0.0875(18) Uani 1 1 d .
C26 C 0.69679(9) 0.3802(4) 0.7363(2) 0.0739(15) Uani 1 1 d .
H26A H 0.6888 0.3928 0.7660 0.089 Uiso 1 1 calc R
C27 C 0.70906(9) 0.2935(4) 0.7515(2) 0.106(2) Uani 1 1 d .
H27A H 0.7205 0.2975 0.7884 0.160 Uiso 1 1 calc R
H27B H 0.7165 0.2782 0.7222 0.160 Uiso 1 1 calc R
H27C H 0.6978 0.2505 0.7534 0.160 Uiso 1 1 calc R
C28 C 0.67837(9) 0.3755(3) 0.6780(2) 0.1000(19) Uani 1 1 d .
H28A H 0.6708 0.4301 0.6693 0.150 Uiso 1 1 calc R
H28B H 0.6671 0.3327 0.6798 0.150 Uiso 1 1 calc R
H28C H 0.6856 0.3608 0.6482 0.150 Uiso 1 1 calc R
C29 C 0.72509(13) 0.6901(5) 0.7863(4) 0.134(3) Uani 1 1 d .
H29A H 0.7102 0.6913 0.7958 0.161 Uiso 1 1 calc R
C30 C 0.74390(16) 0.6989(5) 0.8423(3) 0.206(5) Uani 1 1 d .
H30A H 0.7428 0.7541 0.8589 0.308 Uiso 1 1 calc R
H30B H 0.7588 0.6933 0.8350 0.308 Uiso 1 1 calc R
H30C H 0.7421 0.6551 0.8688 0.308 Uiso 1 1 calc R
C31 C 0.72473(10) 0.7627(5) 0.7441(4) 0.163(3) Uani 1 1 d .
H31A H 0.7241 0.8164 0.7630 0.244 Uiso 1 1 calc R
H31B H 0.7113 0.7571 0.7112 0.244 Uiso 1 1 calc R
H31C H 0.7386 0.7606 0.7312 0.244 Uiso 1 1 calc R
C32 C 0.68627(9) 0.4826(4) 0.9369(2) 0.0661(15) Uani 1 1 d .
C33 C 0.70358(10) 0.5158(4) 0.9851(2) 0.0871(18) Uani 1 1 d .
C34 C 0.70394(10) 0.4833(5) 1.0397(3) 0.121(3) Uani 1 1 d .
H34A H 0.7149 0.5044 1.0723 0.145 Uiso 1 1 calc R
C35 C 0.68874(13) 0.4218(5) 1.0469(3) 0.134(3) Uani 1 1 d .
H35A H 0.6902 0.3985 1.0835 0.161 Uiso 1 1 calc R
C36 C 0.67102(10) 0.3938(4) 0.9990(3) 0.104(2) Uani 1 1 d .
H36A H 0.6601 0.3549 1.0047 0.125 Uiso 1 1 calc R
C37 C 0.66938(9) 0.4229(4) 0.9433(2) 0.0731(16) Uani 1 1 d .
C38 C 0.72114(10) 0.5845(5) 0.9821(2) 0.109(2) Uani 1 1 d .
H38A H 0.7194 0.5961 0.9409 0.131 Uiso 1 1 calc R
C39 C 0.74610(10) 0.5530(5) 1.0084(3) 0.165(3) Uani 1 1 d .
H39A H 0.7568 0.5977 1.0061 0.248 Uiso 1 1 calc R
H39B H 0.7489 0.5039 0.9872 0.248 Uiso 1 1 calc R
H39C H 0.7482 0.5377 1.0483 0.248 Uiso 1 1 calc R
C40 C 0.71642(11) 0.6692(5) 1.0101(3) 0.152(3) Uani 1 1 d .
H40A H 0.7007 0.6869 0.9927 0.228 Uiso 1 1 calc R
H40B H 0.7269 0.7125 1.0040 0.228 Uiso 1 1 calc R
H40C H 0.7188 0.6607 1.0510 0.228 Uiso 1 1 calc R
C41 C 0.65036(9) 0.3904(4) 0.8924(2) 0.0759(15) Uani 1 1 d .
H41A H 0.6495 0.4301 0.8603 0.091 Uiso 1 1 calc R
C42 C 0.65549(10) 0.3033(4) 0.8718(3) 0.142(3) Uani 1 1 d .
H42A H 0.6704 0.3042 0.8642 0.213 Uiso 1 1 calc R
H42B H 0.6437 0.2887 0.8369 0.213 Uiso 1 1 calc R
H42C H 0.6556 0.2615 0.9013 0.213 Uiso 1 1 calc R
C43 C 0.62685(8) 0.3919(3) 0.9037(2) 0.0891(17) Uani 1 1 d .
H43A H 0.6239 0.4480 0.9165 0.134 Uiso 1 1 calc R
H43B H 0.6265 0.3507 0.9331 0.134 Uiso 1 1 calc R
H43C H 0.6151 0.3781 0.8685 0.134 Uiso 1 1 calc R
C44 C 0.56403(8) 0.5346(3) 0.6810(2) 0.0486(12) Uani 1 1 d .
C45 C 0.54174(8) 0.4918(3) 0.6465(2) 0.0611(13) Uani 1 1 d .
C46 C 0.52414(9) 0.4692(3) 0.6717(2) 0.0765(16) Uani 1 1 d .
H46A H 0.5261 0.4814 0.7107 0.092 Uiso 1 1 calc R
C47 C 0.50393(10) 0.4291(4) 0.6404(3) 0.101(2) Uani 1 1 d .
H47A H 0.4926 0.4141 0.6585 0.121 Uiso 1 1 calc R
C48 C 0.50063(12) 0.4117(4) 0.5834(4) 0.117(3) Uani 1 1 d .
H48A H 0.4870 0.3854 0.5621 0.141 Uiso 1 1 calc R
C49 C 0.51767(13) 0.4332(4) 0.5572(3) 0.104(2) Uani 1 1 d .
H49A H 0.5155 0.4201 0.5182 0.125 Uiso 1 1 calc R
C50 C 0.53800(9) 0.4740(3) 0.5875(2) 0.0762(16) Uani 1 1 d .
H50A H 0.5491 0.4895 0.5687 0.091 Uiso 1 1 calc R
C51 C 0.56856(7) 0.4458(4) 0.7674(2) 0.0529(13) Uani 1 1 d .
C52 C 0.56990(8) 0.3598(4) 0.7523(2) 0.0594(14) Uani 1 1 d .
C53 C 0.56487(8) 0.2975(3) 0.7879(3) 0.0784(16) Uani 1 1 d .
H53A H 0.5657 0.2402 0.7779 0.094 Uiso 1 1 calc R
C54 C 0.55877(9) 0.3173(4) 0.8372(3) 0.0869(18) Uani 1 1 d .
H54A H 0.5552 0.2742 0.8601 0.104 Uiso 1 1 calc R
C55 C 0.55791(8) 0.4009(4) 0.8526(2) 0.0736(16) Uani 1 1 d .
H55A H 0.5538 0.4140 0.8863 0.088 Uiso 1 1 calc R
C56 C 0.56300(7) 0.4672(4) 0.8197(2) 0.0576(13) Uani 1 1 d .
C57 C 0.57750(9) 0.3312(3) 0.6996(2) 0.0738(15) Uani 1 1 d .
H57A H 0.5801 0.3826 0.6787 0.089 Uiso 1 1 calc R
C58 C 0.55865(9) 0.2769(3) 0.6578(2) 0.1034(19) Uani 1 1 d .
H58A H 0.5445 0.3094 0.6456 0.155 Uiso 1 1 calc R
H58B H 0.5559 0.2260 0.6773 0.155 Uiso 1 1 calc R
H58C H 0.5638 0.2616 0.6245 0.155 Uiso 1 1 calc R
C59 C 0.60025(9) 0.2808(4) 0.7170(2) 0.1034(19) Uani 1 1 d .
H59A H 0.6121 0.3149 0.7425 0.155 Uiso 1 1 calc R
H59B H 0.6049 0.2667 0.6829 0.155 Uiso 1 1 calc R
H59C H 0.5980 0.2292 0.7365 0.155 Uiso 1 1 calc R
C60 C 0.56169(9) 0.5590(4) 0.8383(2) 0.0734(16) Uani 1 1 d .
H60A H 0.5728 0.5909 0.8230 0.088 Uiso 1 1 calc R
C61 C 0.53804(10) 0.5993(4) 0.8109(3) 0.113(2) Uani 1 1 d .
H61A H 0.5339 0.5911 0.7696 0.170 Uiso 1 1 calc R
H61B H 0.5387 0.6594 0.8194 0.170 Uiso 1 1 calc R
H61C H 0.5266 0.5727 0.8264 0.170 Uiso 1 1 calc R
C62 C 0.56918(11) 0.5724(4) 0.9034(2) 0.130(2) Uani 1 1 d .
H62A H 0.5844 0.5483 0.9193 0.195 Uiso 1 1 calc R
H62B H 0.5583 0.5449 0.9204 0.195 Uiso 1 1 calc R
H62C H 0.5696 0.6326 0.9117 0.195 Uiso 1 1 calc R
C63 C 0.56645(9) 0.6351(3) 0.6045(2) 0.0620(14) Uani 1 1 d .
C64 C 0.54658(10) 0.6879(4) 0.5908(2) 0.0705(15) Uani 1 1 d .
C65 C 0.54045(10) 0.7282(4) 0.5371(3) 0.0963(19) Uani 1 1 d .
H65A H 0.5271 0.7620 0.5273 0.116 Uiso 1 1 calc R
C66 C 0.55311(14) 0.7203(5) 0.4984(3) 0.112(2) Uani 1 1 d .
H66A H 0.5485 0.7488 0.4629 0.135 Uiso 1 1 calc R
C67 C 0.57289(12) 0.6695(5) 0.5117(3) 0.100(2) Uani 1 1 d .
H67A H 0.5815 0.6633 0.4851 0.120 Uiso 1 1 calc R
C68 C 0.57992(10) 0.6273(4) 0.5656(2) 0.0756(16) Uani 1 1 d .
C69 C 0.53244(9) 0.7062(4) 0.6322(2) 0.0832(17) Uani 1 1 d .
H69A H 0.5388 0.6716 0.6671 0.100 Uiso 1 1 calc R
C70 C 0.50643(9) 0.6810(4) 0.6067(2) 0.109(2) Uani 1 1 d .
H70A H 0.5054 0.6213 0.5969 0.164 Uiso 1 1 calc R
H70B H 0.4997 0.7143 0.5725 0.164 Uiso 1 1 calc R
H70C H 0.4981 0.6919 0.6350 0.164 Uiso 1 1 calc R
C71 C 0.53414(10) 0.8009(4) 0.6508(2) 0.121(2) Uani 1 1 d .
H71A H 0.5502 0.8160 0.6673 0.182 Uiso 1 1 calc R
H71B H 0.5257 0.8095 0.6792 0.182 Uiso 1 1 calc R
H71C H 0.5276 0.8363 0.6175 0.182 Uiso 1 1 calc R
C72 C 0.60215(11) 0.5741(5) 0.5815(2) 0.096(2) Uani 1 1 d .
H72A H 0.6088 0.5838 0.6233 0.115 Uiso 1 1 calc R
C73 C 0.59857(12) 0.4776(5) 0.5760(3) 0.150(3) Uani 1 1 d .
H73A H 0.6134 0.4493 0.5884 0.225 Uiso 1 1 calc R
H73B H 0.5911 0.4632 0.5363 0.225 Uiso 1 1 calc R
H73C H 0.5889 0.4595 0.5999 0.225 Uiso 1 1 calc R
C74 C 0.62088(10) 0.6025(5) 0.5548(3) 0.164(3) Uani 1 1 d .
H74A H 0.6229 0.6633 0.5592 0.246 Uiso 1 1 calc R
H74B H 0.6165 0.5882 0.5142 0.246 Uiso 1 1 calc R
H74C H 0.6352 0.5742 0.5738 0.246 Uiso 1 1 calc R
C75 C 0.62403(7) 0.9237(3) 0.8749(2) 0.0556(13) Uani 1 1 d .
C76 C 0.62031(8) 1.0056(4) 0.9040(2) 0.0632(14) Uani 1 1 d .
C77 C 0.61138(9) 1.0782(4) 0.8729(2) 0.0763(16) Uani 1 1 d .
H77A H 0.6079 1.0768 0.8325 0.092 Uiso 1 1 calc R
C78 C 0.60757(10) 1.1518(4) 0.8995(3) 0.0934(19) Uani 1 1 d .
H78A H 0.6013 1.1995 0.8774 0.112 Uiso 1 1 calc R
C79 C 0.61296(11) 1.1549(4) 0.9586(4) 0.110(2) Uani 1 1 d .
H79A H 0.6106 1.2053 0.9769 0.132 Uiso 1 1 calc R
C80 C 0.62180(11) 1.0839(5) 0.9915(3) 0.106(2) Uani 1 1 d .
H80A H 0.6251 1.0858 1.0318 0.128 Uiso 1 1 calc R
C81 C 0.62582(9) 1.0093(4) 0.9640(2) 0.0822(17) Uani 1 1 d .
H81A H 0.6322 0.9617 0.9861 0.099 Uiso 1 1 calc R
C82 C 0.63948(9) 0.9965(3) 0.8029(2) 0.0578(13) Uani 1 1 d .
C83 C 0.65993(9) 1.0395(4) 0.8318(2) 0.0672(14) Uani 1 1 d .
C84 C 0.66621(9) 1.1104(4) 0.8054(3) 0.0876(17) Uani 1 1 d .
H84A H 0.6792 1.1418 0.8248 0.105 Uiso 1 1 calc R
C85 C 0.65310(13) 1.1361(4) 0.7493(3) 0.101(2) Uani 1 1 d .
H85A H 0.6574 1.1841 0.7318 0.121 Uiso 1 1 calc R
C86 C 0.63411(11) 1.0899(4) 0.7213(3) 0.0868(18) Uani 1 1 d .
H86A H 0.6256 1.1064 0.6842 0.104 Uiso 1 1 calc R
C87 C 0.62713(9) 1.0198(4) 0.7460(3) 0.0670(14) Uani 1 1 d .
C88 C 0.67574(10) 1.0096(4) 0.8901(3) 0.0932(18) Uani 1 1 d .
H88A H 0.6677 0.9628 0.9037 0.112 Uiso 1 1 calc R
C89 C 0.68016(10) 1.0796(4) 0.9364(3) 0.131(2) Uani 1 1 d .
H89A H 0.6898 1.0574 0.9724 0.197 Uiso 1 1 calc R
H89B H 0.6656 1.0983 0.9418 0.197 Uiso 1 1 calc R
H89C H 0.6878 1.1271 0.9242 0.197 Uiso 1 1 calc R
C90 C 0.69826(9) 0.9731(4) 0.8819(3) 0.133(3) Uani 1 1 d .
H90A H 0.7079 0.9532 0.9186 0.199 Uiso 1 1 calc R
H90B H 0.7063 1.0168 0.8670 0.199 Uiso 1 1 calc R
H90C H 0.6947 0.9262 0.8550 0.199 Uiso 1 1 calc R
C91 C 0.60601(11) 0.9706(4) 0.7124(2) 0.0873(17) Uani 1 1 d U
H91A H 0.6060 0.9170 0.7336 0.105 Uiso 1 1 calc R
C92 C 0.58378(11) 1.0137(5) 0.7097(3) 0.167(3) Uani 1 1 d .
H92A H 0.5831 1.0265 0.7484 0.251 Uiso 1 1 calc R
H92B H 0.5711 0.9768 0.6911 0.251 Uiso 1 1 calc R
H92C H 0.5827 1.0659 0.6880 0.251 Uiso 1 1 calc R
C93 C 0.60636(11) 0.9460(5) 0.6521(3) 0.174(3) Uani 1 1 d U
H93A H 0.5925 0.9144 0.6338 0.261 Uiso 1 1 calc R
H93B H 0.6198 0.9111 0.6541 0.261 Uiso 1 1 calc R
H93C H 0.6070 0.9967 0.6300 0.261 Uiso 1 1 calc R
C94 C 0.60756(12) 0.8316(3) 0.9359(2) 0.0802(17) Uani 1 1 d .
C95 C 0.58412(13) 0.8581(4) 0.9267(3) 0.101(2) Uani 1 1 d .
C96 C 0.57417(15) 0.8381(6) 0.9711(4) 0.164(4) Uani 1 1 d .
H96A H 0.5589 0.8552 0.9673 0.197 Uiso 1 1 calc R
C97 C 0.5858(2) 0.7941(7) 1.0208(5) 0.201(5) Uani 1 1 d .
H97A H 0.5783 0.7816 1.0491 0.242 Uiso 1 1 calc R
C98 C 0.60822(18) 0.7694(5) 1.0276(3) 0.162(3) Uani 1 1 d .
H98A H 0.6160 0.7401 1.0612 0.194 Uiso 1 1 calc R
C99 C 0.61970(15) 0.7865(4) 0.9864(3) 0.104(2) Uani 1 1 d .
C100 C 0.56994(11) 0.9050(4) 0.8747(3) 0.1007(19) Uani 1 1 d .
H10A H 0.5800 0.9165 0.8493 0.121 Uiso 1 1 calc R
C101 C 0.56148(10) 0.9912(4) 0.8914(3) 0.124(2) Uani 1 1 d .
H10G H 0.5746 1.0249 0.9118 0.187 Uiso 1 1 calc R
H10H H 0.5514 0.9819 0.9159 0.187 Uiso 1 1 calc R
H10I H 0.5531 1.0210 0.8569 0.187 Uiso 1 1 calc R
C102 C 0.54938(11) 0.8507(4) 0.8402(3) 0.153(3) Uani 1 1 d .
H10D H 0.5551 0.7979 0.8289 0.229 Uiso 1 1 calc R
H10E H 0.5410 0.8814 0.8061 0.229 Uiso 1 1 calc R
H10F H 0.5392 0.8388 0.8639 0.229 Uiso 1 1 calc R
C103 C 0.64452(14) 0.7561(5) 0.9962(3) 0.106(2) Uani 1 1 d .
H10B H 0.6485 0.7618 0.9593 0.128 Uiso 1 1 calc R
C104 C 0.66141(13) 0.8101(5) 1.0406(3) 0.182(4) Uani 1 1 d .
H10M H 0.6595 0.8691 1.0291 0.273 Uiso 1 1 calc R
H10N H 0.6770 0.7922 1.0432 0.273 Uiso 1 1 calc R
H10O H 0.6584 0.8034 1.0777 0.273 Uiso 1 1 calc R
C105 C 0.64735(11) 0.6628(4) 1.0139(2) 0.127(2) Uani 1 1 d .
H10J H 0.6368 0.6286 0.9850 0.190 Uiso 1 1 calc R
H10K H 0.6440 0.6556 1.0505 0.190 Uiso 1 1 calc R
H10L H 0.6630 0.6451 1.0174 0.190 Uiso 1 1 calc R

loop_
_atom_site_aniso_label
_atom_site_aniso_U_11
_atom_site_aniso_U_22
_atom_site_aniso_U_33
_atom_site_aniso_U_23
_atom_site_aniso_U_13
_atom_site_aniso_U_12
Y1 0.0441(3) 0.0693(4) 0.0515(3) -0.0017(3) 0.0171(2) -0.0036(3)
Y2 0.0454(3) 0.0671(4) 0.0554(3) -0.0082(3) 0.0142(2) -0.0044(3)
Y3 0.0585(3) 0.0578(3) 0.0621(3) -0.0044(3) 0.0198(2) -0.0051(3)
N1 0.044(2) 0.083(3) 0.059(3) -0.003(2) 0.021(2) 0.000(2)
N2 0.041(2) 0.084(3) 0.048(2) 0.000(2) 0.012(2) 0.005(2)
N3 0.047(2) 0.066(3) 0.043(2) -0.005(2) 0.0144(19) -0.008(2)
N4 0.053(2) 0.069(3) 0.041(2) -0.002(2) 0.0157(19) -0.012(2)
N5 0.046(2) 0.059(3) 0.057(3) 0.003(2) 0.014(2) -0.002(2)
N6 0.072(3) 0.061(3) 0.054(3) 0.005(2) 0.022(2) -0.005(2)
N7 0.043(2) 0.084(3) 0.040(2) -0.006(2) 0.0094(18) -0.008(2)
C1 0.062(4) 0.058(4) 0.069(3) -0.013(3) 0.024(3) -0.005(3)
C2 0.046(3) 0.079(4) 0.059(4) -0.003(3) 0.014(3) -0.013(3)
C3 0.077(4) 0.072(5) 0.090(4) -0.008(4) 0.025(3) -0.005(4)
C4 0.063(4) 0.079(4) 0.073(4) -0.003(4) 0.018(3) 0.010(3)
C5 0.058(3) 0.119(5) 0.046(3) -0.012(3) 0.013(2) 0.012(3)
C6 0.053(3) 0.077(5) 0.051(3) 0.005(3) 0.017(3) -0.005(3)
C7 0.061(3) 0.074(5) 0.070(4) 0.010(4) 0.027(3) -0.005(3)
C8 0.097(4) 0.127(6) 0.070(4) 0.018(4) 0.041(3) -0.004(4)
C9 0.115(6) 0.150(8) 0.096(6) 0.047(5) 0.045(4) -0.015(6)
C10 0.104(5) 0.092(6) 0.178(8) 0.054(6) 0.071(6) 0.006(5)
C11 0.119(5) 0.083(5) 0.139(6) 0.011(4) 0.086(5) -0.003(4)
C12 0.093(4) 0.077(5) 0.103(5) 0.012(4) 0.058(4) -0.012(4)
C13 0.042(3) 0.097(5) 0.051(3) -0.005(3) 0.010(3) -0.002(3)
C14 0.052(4) 0.145(6) 0.050(3) 0.012(4) 0.014(3) 0.026(4)
C15 0.054(4) 0.222(8) 0.075(4) 0.029(4) 0.015(3) 0.026(5)
C16 0.059(5) 0.318(14) 0.120(7) 0.053(7) 0.022(4) 0.072(7)
C17 0.132(8) 0.270(14) 0.123(7) 0.062(7) 0.046(6) 0.107(9)
C18 0.136(7) 0.199(9) 0.142(6) 0.082(6) 0.068(6) 0.110(7)
C19 0.094(5) 0.146(7) 0.089(5) 0.038(4) 0.044(4) 0.037(5)
C20 0.039(3) 0.099(5) 0.060(3) 0.001(3) 0.023(3) 0.003(3)
C21 0.051(3) 0.089(5) 0.056(3) 0.009(3) 0.024(3) 0.021(3)
C22 0.081(4) 0.104(5) 0.075(4) 0.005(3) 0.037(3) 0.009(4)
C23 0.076(4) 0.142(7) 0.085(5) 0.005(4) 0.054(4) 0.010(5)
C24 0.088(5) 0.148(7) 0.108(5) -0.003(5) 0.058(4) -0.028(5)
C25 0.062(4) 0.118(6) 0.096(4) -0.013(4) 0.046(3) -0.031(4)
C26 0.064(4) 0.086(5) 0.078(4) -0.004(3) 0.031(3) 0.005(4)
C27 0.109(5) 0.089(5) 0.136(5) 0.017(4) 0.058(4) 0.034(4)
C28 0.092(4) 0.105(5) 0.100(5) -0.014(4) 0.022(4) -0.004(4)
C29 0.133(7) 0.131(8) 0.188(8) -0.032(7) 0.125(6) -0.049(6)
C30 0.292(11) 0.221(10) 0.106(6) -0.054(6) 0.057(7) -0.137(9)
C31 0.085(5) 0.134(7) 0.280(10) -0.018(7) 0.068(6) -0.024(5)
C32 0.059(4) 0.100(5) 0.044(3) 0.008(3) 0.021(3) 0.011(3)
C33 0.065(4) 0.149(6) 0.046(4) 0.000(4) 0.013(3) 0.003(4)
C34 0.075(5) 0.221(9) 0.063(5) 0.002(5) 0.014(4) -0.006(5)
C35 0.105(6) 0.241(10) 0.057(4) 0.039(5) 0.022(4) -0.008(6)
C36 0.090(5) 0.145(6) 0.087(5) 0.040(5) 0.042(4) 0.006(4)
C37 0.070(4) 0.099(5) 0.061(4) 0.020(3) 0.034(3) 0.010(3)
C38 0.066(5) 0.180(8) 0.071(4) 0.000(4) 0.002(3) -0.027(5)
C39 0.059(5) 0.320(11) 0.101(5) 0.007(6) -0.006(4) -0.011(5)
C40 0.142(7) 0.183(9) 0.111(6) -0.035(6) 0.003(5) -0.044(6)
C41 0.076(4) 0.083(5) 0.069(4) 0.005(3) 0.021(3) -0.010(4)
C42 0.123(6) 0.117(6) 0.192(7) -0.054(5) 0.054(5) 0.011(5)
C43 0.078(4) 0.105(5) 0.085(4) 0.017(3) 0.024(3) -0.007(4)
C44 0.047(3) 0.046(3) 0.056(3) -0.013(3) 0.019(3) -0.004(3)
C45 0.057(4) 0.053(4) 0.070(4) 0.000(3) 0.012(3) -0.004(3)
C46 0.054(4) 0.081(4) 0.090(4) 0.001(3) 0.012(3) -0.003(3)
C47 0.044(4) 0.098(5) 0.144(6) -0.005(5) -0.002(4) -0.021(3)
C48 0.067(5) 0.103(6) 0.144(7) -0.004(5) -0.033(5) -0.021(4)
C49 0.106(6) 0.088(5) 0.090(5) -0.009(4) -0.021(5) -0.011(4)
C50 0.081(4) 0.075(4) 0.063(4) -0.004(3) 0.003(3) -0.007(3)
C51 0.035(3) 0.067(4) 0.053(3) 0.002(3) 0.006(2) -0.003(3)
C52 0.048(3) 0.064(4) 0.069(4) 0.005(3) 0.020(3) 0.004(3)
C53 0.086(4) 0.061(4) 0.088(4) 0.002(3) 0.024(3) 0.007(3)
C54 0.092(4) 0.085(5) 0.092(5) 0.026(4) 0.038(4) 0.003(4)
C55 0.066(4) 0.094(5) 0.069(4) 0.012(4) 0.033(3) 0.008(4)
C56 0.047(3) 0.066(4) 0.061(3) 0.001(3) 0.016(3) -0.005(3)
C57 0.077(4) 0.066(4) 0.080(4) -0.006(3) 0.025(3) 0.013(3)
C58 0.102(5) 0.092(5) 0.107(5) -0.023(4) 0.014(4) 0.007(4)
C59 0.096(5) 0.087(5) 0.136(5) -0.016(4) 0.047(4) 0.012(4)
C60 0.077(4) 0.087(5) 0.072(4) -0.010(3) 0.048(3) -0.011(4)
C61 0.091(5) 0.095(5) 0.165(6) -0.033(4) 0.054(4) -0.003(4)
C62 0.172(6) 0.138(6) 0.093(5) -0.037(4) 0.056(4) -0.011(5)
C63 0.060(4) 0.073(4) 0.053(3) -0.012(3) 0.017(3) -0.023(3)
C64 0.073(4) 0.075(4) 0.060(4) 0.003(3) 0.012(3) -0.013(3)
C65 0.105(5) 0.102(5) 0.075(4) 0.011(4) 0.014(4) -0.004(4)
C66 0.121(6) 0.137(7) 0.066(5) 0.032(4) 0.002(5) -0.025(5)
C67 0.110(6) 0.133(6) 0.057(4) 0.000(4) 0.024(4) -0.049(5)
C68 0.073(4) 0.097(5) 0.056(4) -0.003(3) 0.017(3) -0.025(3)
C69 0.079(4) 0.084(5) 0.080(4) 0.009(3) 0.010(3) 0.020(4)
C70 0.072(4) 0.126(6) 0.128(5) 0.016(4) 0.024(4) 0.013(4)
C71 0.127(6) 0.100(6) 0.125(5) -0.007(4) 0.013(4) 0.023(4)
C72 0.093(5) 0.144(7) 0.063(4) -0.005(4) 0.040(4) -0.015(5)
C73 0.133(6) 0.141(8) 0.185(8) -0.025(6) 0.059(5) 0.007(6)
C74 0.085(5) 0.295(11) 0.119(5) 0.037(6) 0.040(4) -0.013(6)
C75 0.056(3) 0.059(4) 0.052(3) 0.002(3) 0.016(3) -0.001(3)
C76 0.076(4) 0.050(4) 0.066(4) -0.010(3) 0.023(3) 0.005(3)
C77 0.086(4) 0.063(4) 0.084(4) -0.017(4) 0.031(3) 0.010(3)
C78 0.109(5) 0.077(5) 0.097(5) -0.001(4) 0.031(4) 0.009(4)
C79 0.133(6) 0.069(5) 0.135(7) -0.029(5) 0.048(5) 0.005(4)
C80 0.133(6) 0.101(6) 0.088(5) -0.028(5) 0.035(4) -0.008(5)
C81 0.111(5) 0.066(5) 0.072(4) -0.016(3) 0.028(3) 0.001(3)
C82 0.061(4) 0.046(4) 0.069(4) 0.003(3) 0.023(3) 0.000(3)
C83 0.056(4) 0.050(4) 0.096(4) 0.002(3) 0.022(3) -0.010(3)
C84 0.070(4) 0.072(5) 0.124(6) -0.003(4) 0.031(4) -0.011(4)
C85 0.121(6) 0.064(5) 0.140(7) 0.024(5) 0.074(5) 0.002(4)
C86 0.099(5) 0.069(5) 0.095(5) 0.012(4) 0.031(4) 0.003(4)
C87 0.078(4) 0.049(4) 0.080(4) 0.003(3) 0.033(3) -0.004(3)
C88 0.071(4) 0.094(5) 0.101(5) 0.007(4) 0.001(4) -0.013(4)
C89 0.122(6) 0.132(7) 0.115(5) -0.011(5) -0.008(4) -0.032(5)
C90 0.061(4) 0.146(7) 0.171(7) 0.008(5) 0.000(4) 0.012(4)
C91 0.103(5) 0.081(4) 0.071(4) 0.014(3) 0.014(3) -0.003(4)
C92 0.078(5) 0.202(9) 0.214(8) -0.106(7) 0.026(5) -0.024(5)
C93 0.148(6) 0.226(7) 0.143(6) -0.072(5) 0.032(5) -0.003(5)
C94 0.127(6) 0.055(4) 0.071(4) -0.002(3) 0.049(4) -0.011(4)
C95 0.102(6) 0.096(5) 0.134(6) -0.008(4) 0.081(5) 0.007(4)
C96 0.184(9) 0.159(8) 0.204(10) 0.020(7) 0.147(9) 0.022(6)
C97 0.264(13) 0.205(11) 0.201(11) 0.068(8) 0.174(11) 0.058(10)
C98 0.246(11) 0.152(8) 0.130(6) 0.054(5) 0.122(8) 0.028(8)
C99 0.171(7) 0.078(5) 0.082(5) 0.010(4) 0.067(5) 0.004(5)
C100 0.078(5) 0.102(6) 0.132(6) -0.001(5) 0.046(4) -0.009(4)
C101 0.104(5) 0.101(6) 0.184(7) -0.019(5) 0.067(5) 0.019(4)
C102 0.095(5) 0.148(7) 0.236(8) -0.067(6) 0.081(6) -0.034(5)
C103 0.140(7) 0.108(7) 0.070(4) 0.029(4) 0.027(4) 0.011(5)
C104 0.190(8) 0.123(7) 0.188(8) 0.008(6) -0.025(7) -0.001(6)
C105 0.167(7) 0.120(6) 0.087(5) 0.024(4) 0.024(4) 0.024(5)

loop_
_atom_type_symbol
_atom_type_description
_atom_type_scat_dispersion_real
_atom_type_scat_dispersion_imag
_atom_type_scat_source
C C 0.0033 0.0016 'International Tables Vol C Tables 4.2.6.8 and 6.1.1.4'
H H 0.0000 0.0000 'International Tables Vol C Tables 4.2.6.8 and 6.1.1.4'
N N 0.0061 0.0033 'International Tables Vol C Tables 4.2.6.8 and 6.1.1.4'
Y Y -2.7962 3.5667 'International Tables Vol C Tables 4.2.6.8 and 6.1.1.4'

loop_
_geom_angle_atom_site_label_1
_geom_angle_atom_site_label_2
_geom_angle_atom_site_label_3
_geom_angle
N1 Y1 N7 135.54(13)
N1 Y1 N2 56.19(12)
N7 Y1 N2 168.06(12)
N1 Y1 C4 105.11(15)
N7 Y1 C4 82.76(15)
N2 Y1 C4 91.94(15)
N1 Y1 C2 103.06(14)
N7 Y1 C2 83.99(14)
N2 Y1 C2 95.69(14)
C4 Y1 C2 150.19(16)
N1 Y1 C5 80.81(14)
N7 Y1 C5 57.09(13)
N2 Y1 C5 134.64(14)
C4 Y1 C5 114.65(18)
C2 Y1 C5 79.29(16)
N1 Y1 C6 104.62(15)
N7 Y1 C6 30.92(11)
N2 Y1 C6 160.58(13)
C4 Y1 C6 90.54(18)
C2 Y1 C6 91.66(15)
C5 Y1 C6 30.10(12)
N1 Y1 C1 147.56(15)
N7 Y1 C1 76.89(13)
N2 Y1 C1 91.47(14)
C4 Y1 C1 75.77(16)
C2 Y1 C1 75.27(15)
C5 Y1 C1 129.14(15)
C6 Y1 C1 107.80(15)
N1 Y1 C13 28.15(11)
N7 Y1 C13 163.67(13)
N2 Y1 C13 28.06(11)
C4 Y1 C13 100.36(15)
C2 Y1 C13 99.83(15)
C5 Y1 C13 107.75(15)
C6 Y1 C13 132.76(15)
C1 Y1 C13 119.44(15)
N1 Y1 Y2 147.53(9)
N7 Y1 Y2 43.92(8)
N2 Y1 Y2 129.10(9)
C4 Y1 Y2 106.53(12)
C2 Y1 Y2 47.80(11)
C5 Y1 Y2 79.63(10)
C6 Y1 Y2 68.15(10)
C1 Y1 Y2 50.78(10)
C13 Y1 Y2 145.95(10)
N1 Y1 Y3 150.54(9)
N7 Y1 Y3 43.13(8)
N2 Y1 Y3 126.40(9)
C4 Y1 Y3 48.50(12)
C2 Y1 Y3 105.60(11)
C5 Y1 Y3 97.87(12)
C6 Y1 Y3 68.08(12)
C1 Y1 Y3 50.06(11)
C13 Y1 Y3 146.72(10)
Y2 Y1 Y3 58.478(17)
N1 Y1 H1A 126.6(4)
N7 Y1 H1A 97.8(4)
N2 Y1 H1A 70.4(4)
C4 Y1 H1A 76.1(7)
C2 Y1 H1A 79.5(7)
C5 Y1 H1A 148.6(5)
C6 Y1 H1A 128.7(4)
C1 Y1 H1A 21.1(4)
C13 Y1 H1A 98.5(4)
Y2 Y1 H1A 69.0(5)
Y3 Y1 H1A 66.2(5)
N1 Y1 H2A 81.3(4)
N7 Y1 H2A 103.2(5)
N2 Y1 H2A 79.3(6)
C4 Y1 H2A 163.9(7)
C2 Y1 H2A 22.4(4)
C5 Y1 H2A 80.7(7)
C6 Y1 H2A 102.2(7)
C1 Y1 H2A 90.9(6)
C13 Y1 H2A 78.2(4)
Y2 Y1 H2A 70.2(4)
Y3 Y1 H2A 127.8(4)
H1A Y1 H2A 88.3(10)
N7 Y2 N4 121.00(13)
N7 Y2 N3 176.75(12)
N4 Y2 N3 56.32(12)
N7 Y2 C2 88.31(14)
N4 Y2 C2 111.82(14)
N3 Y2 C2 91.17(14)
N7 Y2 C3 83.55(17)
N4 Y2 C3 91.20(16)
N3 Y2 C3 98.13(16)
C2 Y2 C3 156.48(18)
N7 Y2 C1 80.63(13)
N4 Y2 C1 155.12(13)
N3 Y2 C1 102.41(13)
C2 Y2 C1 78.50(15)
C3 Y2 C1 78.42(18)
N7 Y2 C44 148.73(13)
N4 Y2 C44 27.86(11)
N3 Y2 C44 28.49(11)
C2 Y2 C44 102.06(14)
C3 Y2 C44 96.22(16)
C1 Y2 C44 130.12(14)
N7 Y2 Y3 44.66(8)
N4 Y2 Y3 134.21(10)
N3 Y2 Y3 138.32(8)
C2 Y2 Y3 110.63(11)
C3 Y2 Y3 49.73(14)
C1 Y2 Y3 51.75(11)
C44 Y2 Y3 145.93(9)
N7 Y2 Y1 46.54(8)
N4 Y2 Y1 150.34(8)
N3 Y2 Y1 134.61(9)
C2 Y2 Y1 50.16(11)
C3 Y2 Y1 110.70(14)
C1 Y2 Y1 53.36(10)
C44 Y2 Y1 152.21(9)
Y3 Y2 Y1 61.212(16)
N7 Y2 H1C 103.0(4)
N4 Y2 H1C 134.4(4)
N3 Y2 H1C 80.0(4)
C2 Y2 H1C 78.7(7)
C3 Y2 H1C 81.7(7)
C1 Y2 H1C 22.4(4)
C44 Y2 H1C 107.9(4)
Y3 Y2 H1C 70.7(5)
Y1 Y2 H1C 70.7(5)
N7 Y2 H3A 104.4(6)
N4 Y2 H3A 72.3(8)
N3 Y2 H3A 76.8(6)
C2 Y2 H3A 162.4(11)
C3 Y2 H3A 23.0(4)
C1 Y2 H3A 91.4(10)
C44 Y2 H3A 73.4(5)
Y3 Y2 H3A 72.5(4)
Y1 Y2 H3A 132.9(5)
H1C Y2 H3A 86.6(13)
N7 Y3 N5 126.12(13)
N7 Y3 N6 171.72(12)
N5 Y3 N6 56.48(13)
N7 Y3 C3 83.16(16)
N5 Y3 C3 102.73(16)
N6 Y3 C3 88.59(16)
N7 Y3 C4 85.38(15)
N5 Y3 C4 102.13(15)
N6 Y3 C4 101.97(15)
C3 Y3 C4 154.84(19)
N7 Y3 C1 81.22(13)
N5 Y3 C1 152.67(14)
N6 Y3 C1 96.47(14)
C3 Y3 C1 78.22(18)
C4 Y3 C1 77.94(17)
N7 Y3 C75 153.88(14)
N5 Y3 C75 28.50(12)
N6 Y3 C75 27.98(11)
C3 Y3 C75 96.22(16)
C4 Y3 C75 103.80(15)
C1 Y3 C75 124.37(15)
N7 Y3 Y2 44.98(8)
N5 Y3 Y2 145.97(8)
N6 Y3 Y2 127.77(10)
C3 Y3 Y2 48.96(13)
C4 Y3 Y2 108.57(12)
C1 Y3 Y2 52.20(11)
C75 Y3 Y2 144.69(9)
N7 Y3 Y1 46.01(8)
N5 Y3 Y1 144.62(9)
N6 Y3 Y1 137.68(10)
C3 Y3 Y1 109.03(13)
C4 Y3 Y1 48.72(12)
C1 Y3 Y1 53.03(10)
C75 Y3 Y1 151.98(9)
Y2 Y3 Y1 60.31(2)
N7 Y3 H1B 103.2(4)
N5 Y3 H1B 130.7(4)
N6 Y3 H1B 74.4(4)
C3 Y3 H1B 78.4(8)
C4 Y3 H1B 82.5(8)
C1 Y3 H1B 22.1(4)
C75 Y3 H1B 102.3(4)
Y2 Y3 H1B 69.0(6)
Y1 Y3 H1B 72.2(5)
N7 Y3 H4B 107.2(5)
N5 Y3 H4B 82.4(6)
N6 Y3 H4B 80.7(5)
C3 Y3 H4B 162.9(9)
C4 Y3 H4B 23.4(4)
C1 Y3 H4B 89.7(8)
C75 Y3 H4B 80.5(4)
Y2 Y3 H4B 130.5(5)
Y1 Y3 H4B 71.8(4)
H1B Y3 H4B 85.8(12)
C13 N1 C20 124.1(4)
C13 N1 Y1 96.8(3)
C20 N1 Y1 138.2(3)
C13 N2 C32 123.4(4)
C13 N2 Y1 93.4(3)
C32 N2 Y1 142.7(3)
C44 N3 C51 125.4(4)
C44 N3 Y2 92.6(3)
C51 N3 Y2 140.1(3)
C44 N4 C63 127.1(4)
C44 N4 Y2 96.6(3)
C63 N4 Y2 136.0(3)
C75 N5 C82 123.9(4)
C75 N5 Y3 96.3(3)
C82 N5 Y3 139.4(3)
C75 N6 C94 124.0(4)
C75 N6 Y3 93.4(3)
C94 N6 Y3 140.6(3)
C6 N7 Y3 136.0(3)
C6 N7 Y2 133.4(3)
Y3 N7 Y2 90.36(12)
C6 N7 Y1 86.0(3)
Y3 N7 Y1 90.87(11)
Y2 N7 Y1 89.55(12)
Y3 C1 Y2 76.04(13)
Y3 C1 Y1 76.92(12)
Y2 C1 Y1 75.86(12)
Y3 C1 H1A 124.9(18)
Y2 C1 H1A 132.0(18)
Y1 C1 H1A 69.8(14)
Y3 C1 H1B 70.9(15)
Y2 C1 H1B 124.6(18)
Y1 C1 H1B 134.0(19)
H1A C1 H1B 103(2)
Y3 C1 H1C 131.1(17)
Y2 C1 H1C 70.5(14)
Y1 C1 H1C 125.6(17)
H1A C1 H1C 104(2)
H1B C1 H1C 100.3(19)
Y2 C2 Y1 82.04(15)
Y2 C2 H2A 156.9(15)
Y1 C2 H2A 75.1(14)
Y2 C2 H2B 97.2(15)
Y1 C2 H2B 130.1(15)
H2A C2 H2B 100(2)
Y2 C2 H2C 87.4(14)
Y1 C2 H2C 126.7(16)
H2A C2 H2C 104(2)
H2B C2 H2C 103(2)
Y2 C3 Y3 81.31(16)
Y2 C3 H3A 70.0(18)
Y3 C3 H3A 150.3(18)
Y2 C3 H3B 133(2)
Y3 C3 H3B 86(2)
H3A C3 H3B 108(2)
Y2 C3 H3C 115(2)
Y3 C3 H3C 91(2)
H3A C3 H3C 107(2)
H3B C3 H3C 111(3)
Y3 C4 Y1 82.78(15)
Y3 C4 H4A 116(2)
Y1 C4 H4A 95(2)
Y3 C4 H4B 72.4(15)
Y1 C4 H4B 153.2(16)
H4A C4 H4B 105(2)
Y3 C4 H4C 135(2)
Y1 C4 H4C 88(2)
H4A C4 H4C 109(2)
H4B C4 H4C 102(2)
C6 C5 Y1 77.1(3)
C6 C5 H5A 115.7
Y1 C5 H5A 115.7
C6 C5 H5B 115.7
Y1 C5 H5B 115.7
H5A C5 H5B 112.7
C5 C6 N7 121.6(5)
C5 C6 C7 118.1(5)
N7 C6 C7 120.2(5)
C5 C6 Y1 72.8(3)
N7 C6 Y1 63.1(2)
C7 C6 Y1 136.2(3)
C12 C7 C8 118.1(5)
C12 C7 C6 122.0(5)
C8 C7 C6 119.8(6)
C9 C8 C7 120.4(6)
C9 C8 H8 119.8
C7 C8 H8 119.8
C10 C9 C8 120.6(7)
C10 C9 H9A 119.7
C8 C9 H9A 119.7
C9 C10 C11 119.2(7)
C9 C10 H10C 120.4
C11 C10 H10C 120.4
C12 C11 C10 119.2(6)
C12 C11 H11A 120.4
C10 C11 H11A 120.4
C7 C12 C11 122.4(6)
C7 C12 H12A 118.8
C11 C12 H12A 118.8
N2 C13 N1 113.6(4)
N2 C13 C14 123.6(5)
N1 C13 C14 122.7(4)
N2 C13 Y1 58.6(2)
N1 C13 Y1 55.1(2)
C14 C13 Y1 175.1(3)
C19 C14 C15 118.9(6)
C19 C14 C13 121.2(5)
C15 C14 C13 119.8(6)
C16 C15 C14 119.0(7)
C16 C15 H15 120.5
C14 C15 H15 120.5
C15 C16 C17 120.7(8)
C15 C16 H16A 119.7
C17 C16 H16A 119.7
C18 C17 C16 120.0(8)
C18 C17 H17A 120.0
C16 C17 H17A 120.0
C17 C18 C19 119.9(8)
C17 C18 H18A 120.0
C19 C18 H18A 120.0
C14 C19 C18 121.5(6)
C14 C19 H19A 119.3
C18 C19 H19A 119.3
C21 C20 C25 121.2(5)
C21 C20 N1 120.8(5)
C25 C20 N1 117.9(5)
C22 C21 C20 118.4(5)
C22 C21 C26 118.0(5)
C20 C21 C26 123.6(5)
C23 C22 C21 119.7(6)
C23 C22 H22A 120.1
C21 C22 H22A 120.1
C22 C23 C24 121.5(6)
C22 C23 H23A 119.2
C24 C23 H23A 119.2
C23 C24 C25 121.4(6)
C23 C24 H24A 119.3
C25 C24 H24A 119.3
C24 C25 C20 117.4(6)
C24 C25 C29 120.8(6)
C20 C25 C29 121.8(5)
C28 C26 C21 109.9(4)
C28 C26 C27 110.6(5)
C21 C26 C27 113.5(4)
C28 C26 H26A 107.5
C21 C26 H26A 107.5
C27 C26 H26A 107.5
C26 C27 H27A 109.5
C26 C27 H27B 109.5
H27A C27 H27B 109.5
C26 C27 H27C 109.5
H27A C27 H27C 109.5
H27B C27 H27C 109.5
C26 C28 H28A 109.5
C26 C28 H28B 109.5
H28A C28 H28B 109.5
C26 C28 H28C 109.5
H28A C28 H28C 109.5
H28B C28 H28C 109.5
C30 C29 C31 113.3(7)
C30 C29 C25 110.3(7)
C31 C29 C25 111.5(6)
C30 C29 H29A 107.1
C31 C29 H29A 107.1
C25 C29 H29A 107.1
C29 C30 H30A 109.5
C29 C30 H30B 109.5
H30A C30 H30B 109.5
C29 C30 H30C 109.5
H30A C30 H30C 109.5
H30B C30 H30C 109.5
C29 C31 H31A 109.5
C29 C31 H31B 109.5
H31A C31 H31B 109.5
C29 C31 H31C 109.5
H31A C31 H31C 109.5
H31B C31 H31C 109.5
C37 C32 N2 118.1(5)
C37 C32 C33 122.3(5)
N2 C32 C33 119.6(5)
C34 C33 C32 116.7(6)
C34 C33 C38 118.0(5)
C32 C33 C38 125.3(5)
C35 C34 C33 122.3(6)
C35 C34 H34A 118.8
C33 C34 H34A 118.8
C34 C35 C36 119.7(6)
C34 C35 H35A 120.2
C36 C35 H35A 120.2
C37 C36 C35 121.5(6)
C37 C36 H36A 119.2
C35 C36 H36A 119.2
C36 C37 C32 117.3(5)
C36 C37 C41 120.3(5)
C32 C37 C41 122.4(5)
C33 C38 C39 111.2(6)
C33 C38 C40 111.9(5)
C39 C38 C40 111.7(5)
C33 C38 H38A 107.2
C39 C38 H38A 107.2
C40 C38 H38A 107.2
C38 C39 H39A 109.5
C38 C39 H39B 109.5
H39A C39 H39B 109.5
C38 C39 H39C 109.5
H39A C39 H39C 109.5
H39B C39 H39C 109.5
C38 C40 H40A 109.5
C38 C40 H40B 109.5
H40A C40 H40B 109.5
C38 C40 H40C 109.5
H40A C40 H40C 109.5
H40B C40 H40C 109.5
C43 C41 C42 111.0(5)
C43 C41 C37 112.5(4)
C42 C41 C37 113.2(5)
C43 C41 H41A 106.5
C42 C41 H41A 106.5
C37 C41 H41A 106.5
C41 C42 H42A 109.5
C41 C42 H42B 109.5
H42A C42 H42B 109.5
C41 C42 H42C 109.5
H42A C42 H42C 109.5
H42B C42 H42C 109.5
C41 C43 H43A 109.5
C41 C43 H43B 109.5
H43A C43 H43B 109.5
C41 C43 H43C 109.5
H43A C43 H43C 109.5
H43B C43 H43C 109.5
N4 C44 N3 114.3(4)
N4 C44 C45 123.0(4)
N3 C44 C45 122.7(4)
N4 C44 Y2 55.5(2)
N3 C44 Y2 58.9(2)
C45 C44 Y2 176.9(3)
C46 C45 C50 117.3(5)
C46 C45 C44 122.1(5)
C50 C45 C44 120.7(5)
C47 C46 C45 122.1(5)
C47 C46 H46A 119.0
C45 C46 H46A 119.0
C48 C47 C46 120.0(6)
C48 C47 H47A 120.0
C46 C47 H47A 120.0
C47 C48 C49 119.4(7)
C47 C48 H48A 120.3
C49 C48 H48A 120.3
C48 C49 C50 121.6(6)
C48 C49 H49A 119.2
C50 C49 H49A 119.2
C49 C50 C45 119.6(5)
C49 C50 H50A 120.2
C45 C50 H50A 120.2
C52 C51 N3 124.1(4)
C52 C51 C56 119.8(5)
N3 C51 C56 115.9(5)
C53 C52 C51 118.7(5)
C53 C52 C57 118.1(5)
C51 C52 C57 123.1(5)
C54 C53 C52 122.0(5)
C54 C53 H53A 119.0
C52 C53 H53A 119.0
C55 C54 C53 119.4(5)
C55 C54 H54A 120.3
C53 C54 H54A 120.3
C54 C55 C56 122.3(5)
C54 C55 H55A 118.9
C56 C55 H55A 118.9
C55 C56 C51 117.8(5)
C55 C56 C60 120.4(5)
C51 C56 C60 121.8(5)
C52 C57 C59 111.9(4)
C52 C57 C58 111.6(4)
C59 C57 C58 109.3(4)
C52 C57 H57A 108.0
C59 C57 H57A 108.0
C58 C57 H57A 108.0
C57 C58 H58A 109.5
C57 C58 H58B 109.5
H58A C58 H58B 109.5
C57 C58 H58C 109.5
H58A C58 H58C 109.5
H58B C58 H58C 109.5
C57 C59 H59A 109.5
C57 C59 H59B 109.5
H59A C59 H59B 109.5
C57 C59 H59C 109.5
H59A C59 H59C 109.5
H59B C59 H59C 109.5
C56 C60 C62 114.2(5)
C56 C60 C61 112.5(4)
C62 C60 C61 111.3(5)
C56 C60 H60A 106.0
C62 C60 H60A 106.0
C61 C60 H60A 106.0
C60 C61 H61A 109.5
C60 C61 H61B 109.5
H61A C61 H61B 109.5
C60 C61 H61C 109.5
H61A C61 H61C 109.5
H61B C61 H61C 109.5
C60 C62 H62A 109.5
C60 C62 H62B 109.5
H62A C62 H62B 109.5
C60 C62 H62C 109.5
H62A C62 H62C 109.5
H62B C62 H62C 109.5
C68 C63 C64 120.1(5)
C68 C63 N4 117.3(5)
C64 C63 N4 122.4(5)
C65 C64 C63 118.1(5)
C65 C64 C69 118.3(6)
C63 C64 C69 123.5(5)
C66 C65 C64 122.6(6)
C66 C65 H65A 118.7
C64 C65 H65A 118.7
C65 C66 C67 119.8(6)
C65 C66 H66A 120.1
C67 C66 H66A 120.1
C66 C67 C68 120.0(6)
C66 C67 H67A 120.0
C68 C67 H67A 120.0
C63 C68 C67 119.4(6)
C63 C68 C72 120.4(5)
C67 C68 C72 120.3(6)
C64 C69 C71 111.7(5)
C64 C69 C70 112.2(5)
C71 C69 C70 109.6(5)
C64 C69 H69A 107.7
C71 C69 H69A 107.7
C70 C69 H69A 107.7
C69 C70 H70A 109.5
C69 C70 H70B 109.5
H70A C70 H70B 109.5
C69 C70 H70C 109.5
H70A C70 H70C 109.5
H70B C70 H70C 109.5
C69 C71 H71A 109.5
C69 C71 H71B 109.5
H71A C71 H71B 109.5
C69 C71 H71C 109.5
H71A C71 H71C 109.5
H71B C71 H71C 109.5
C74 C72 C73 111.0(6)
C74 C72 C68 115.7(6)
C73 C72 C68 115.2(5)
C74 C72 H72A 104.4
C73 C72 H72A 104.4
C68 C72 H72A 104.4
C72 C73 H73A 109.5
C72 C73 H73B 109.5
H73A C73 H73B 109.5
C72 C73 H73C 109.5
H73A C73 H73C 109.5
H73B C73 H73C 109.5
C72 C74 H74A 109.5
C72 C74 H74B 109.5
H74A C74 H74B 109.5
C72 C74 H74C 109.5
H74A C74 H74C 109.5
H74B C74 H74C 109.5
N6 C75 N5 113.9(4)
N6 C75 C76 123.7(4)
N5 C75 C76 122.4(5)
N6 C75 Y3 58.7(2)
N5 C75 Y3 55.2(2)
C76 C75 Y3 177.6(4)
C77 C76 C81 118.2(5)
C77 C76 C75 122.1(5)
C81 C76 C75 119.7(5)
C78 C77 C76 121.9(5)
C78 C77 H77A 119.0
C76 C77 H77A 119.0
C77 C78 C79 119.6(6)
C77 C78 H78A 120.2
C79 C78 H78A 120.2
C78 C79 C80 120.5(6)
C78 C79 H79A 119.7
C80 C79 H79A 119.7
C79 C80 C81 119.5(6)
C79 C80 H80A 120.2
C81 C80 H80A 120.2
C76 C81 C80 120.2(6)
C76 C81 H81A 119.9
C80 C81 H81A 119.9
C83 C82 C87 120.6(5)
C83 C82 N5 121.7(5)
C87 C82 N5 117.4(5)
C84 C83 C82 118.0(5)
C84 C83 C88 119.1(5)
C82 C83 C88 122.8(5)
C83 C84 C85 121.0(6)
C83 C84 H84A 119.5
C85 C84 H84A 119.5
C86 C85 C84 119.2(6)
C86 C85 H85A 120.4
C84 C85 H85A 120.4
C85 C86 C87 121.8(6)
C85 C86 H86A 119.1
C87 C86 H86A 119.1
C86 C87 C82 119.1(5)
C86 C87 C91 119.2(6)
C82 C87 C91 121.6(5)
C90 C88 C83 110.1(5)
C90 C88 C89 112.3(5)
C83 C88 C89 112.6(5)
C90 C88 H88A 107.2
C83 C88 H88A 107.2
C89 C88 H88A 107.2
C88 C89 H89A 109.5
C88 C89 H89B 109.5
H89A C89 H89B 109.5
C88 C89 H89C 109.5
H89A C89 H89C 109.5
H89B C89 H89C 109.5
C88 C90 H90A 109.5
C88 C90 H90B 109.5
H90A C90 H90B 109.5
C88 C90 H90C 109.5
H90A C90 H90C 109.5
H90B C90 H90C 109.5
C92 C91 C93 109.1(5)
C92 C91 C87 113.8(5)
C93 C91 C87 114.4(5)
C92 C91 H91A 106.3
C93 C91 H91A 106.3
C87 C91 H91A 106.3
C91 C92 H92A 109.5
C91 C92 H92B 109.5
H92A C92 H92B 109.5
C91 C92 H92C 109.5
H92A C92 H92C 109.5
H92B C92 H92C 109.5
C91 C93 H93A 109.5
C91 C93 H93B 109.5
H93A C93 H93B 109.5
C91 C93 H93C 109.5
H93A C93 H93C 109.5
H93B C93 H93C 109.5
C99 C94 C95 122.0(6)
C99 C94 N6 116.1(6)
C95 C94 N6 121.8(6)
C96 C95 C94 115.3(7)
C96 C95 C100 119.0(7)
C94 C95 C100 125.7(6)
C97 C96 C95 123.5(9)
C97 C96 H96A 118.3
C95 C96 H96A 118.3
C98 C97 C96 119.2(9)
C98 C97 H97A 120.4
C96 C97 H97A 120.4
C97 C98 C99 121.9(9)
C97 C98 H98A 119.0
C99 C98 H98A 119.0
C98 C99 C94 118.1(7)
C98 C99 C103 119.4(7)
C94 C99 C103 122.6(6)
C95 C100 C101 111.5(6)
C95 C100 C102 111.4(6)
C101 C100 C102 110.7(5)
C95 C100 H10A 107.7
C101 C100 H10A 107.7
C102 C100 H10A 107.7
C100 C101 H10G 109.5
C100 C101 H10H 109.5
H10G C101 H10H 109.5
C100 C101 H10I 109.5
H10G C101 H10I 109.5
H10H C101 H10I 109.5
C100 C102 H10D 109.5
C100 C102 H10E 109.5
H10D C102 H10E 109.5
C100 C102 H10F 109.5
H10D C102 H10F 109.5
H10E C102 H10F 109.5
C104 C103 C99 111.8(6)
C104 C103 C105 109.9(6)
C99 C103 C105 112.0(6)
C104 C103 H10B 107.7
C99 C103 H10B 107.7
C105 C103 H10B 107.7
C103 C104 H10M 109.5
C103 C104 H10N 109.5
H10M C104 H10N 109.5
C103 C104 H10O 109.5
H10M C104 H10O 109.5
H10N C104 H10O 109.5
C103 C105 H10J 109.5
C103 C105 H10K 109.5
H10J C105 H10K 109.5
C103 C105 H10L 109.5
H10J C105 H10L 109.5
H10K C105 H10L 109.5

loop_
_geom_bond_atom_site_label_1
_geom_bond_atom_site_label_2
_geom_bond_distance
Y1 N1 2.344(3)
Y1 N7 2.414(3)
Y1 N2 2.427(4)
Y1 C4 2.541(5)
Y1 C2 2.578(5)
Y1 C5 2.645(4)
Y1 C6 2.700(5)
Y1 C1 2.752(5)
Y1 C13 2.839(5)
Y1 Y2 3.3254(11)
Y1 Y3 3.3549(10)
Y1 H1A 2.58(2)
Y1 H2A 2.51(2)
Y2 N7 2.307(3)
Y2 N4 2.322(3)
Y2 N3 2.399(4)
Y2 C2 2.488(5)
Y2 C3 2.490(6)
Y2 C1 2.657(5)
Y2 C44 2.799(5)
Y2 Y3 3.2631(9)
Y2 H1C 2.51(2)
Y2 H3A 2.34(3)
Y3 N7 2.294(3)
Y3 N5 2.330(4)
Y3 N6 2.413(4)
Y3 C3 2.519(6)
Y3 C4 2.533(5)
Y3 C1 2.641(5)
Y3 C75 2.820(5)
Y3 H1B 2.50(2)
Y3 H4B 2.43(3)
N1 C13 1.349(5)
N1 C20 1.423(5)
N2 C13 1.338(5)
N2 C32 1.416(5)
N3 C44 1.336(5)
N3 C51 1.412(5)
N4 C44 1.317(5)
N4 C63 1.416(5)
N5 C75 1.354(5)
N5 C82 1.423(5)
N6 C75 1.325(5)
N6 C94 1.443(6)
N7 C6 1.391(5)
C1 H1A 0.989(16)
C1 H1B 0.995(16)
C1 H1C 1.013(16)
C2 H2A 0.991(16)
C2 H2B 0.992(16)
C2 H2C 0.971(15)
C3 H3A 0.973(18)
C3 H3B 0.937(17)
C3 H3C 0.947(17)
C4 H4A 0.935(18)
C4 H4B 1.009(17)
C4 H4C 0.975(17)
C5 C6 1.389(6)
C5 H5A 0.9700
C5 H5B 0.9700
C6 C7 1.489(6)
C7 C12 1.374(6)
C7 C8 1.386(6)
C8 C9 1.385(7)
C8 H8 0.9300
C9 C10 1.381(8)
C9 H9A 0.9300
C10 C11 1.387(8)
C10 H10C 0.9300
C11 C12 1.376(7)
C11 H11A 0.9300
C12 H12A 0.9300
C13 C14 1.507(7)
C14 C19 1.380(7)
C14 C15 1.415(7)
C15 C16 1.394(8)
C15 H15 0.9300
C16 C17 1.400(11)
C16 H16A 0.9300
C17 C18 1.362(9)
C17 H17A 0.9300
C18 C19 1.394(7)
C18 H18A 0.9300
C19 H19A 0.9300
C20 C21 1.400(6)
C20 C25 1.403(7)
C21 C22 1.399(6)
C21 C26 1.531(6)
C22 C23 1.357(7)
C22 H22A 0.9300
C23 C24 1.366(7)
C23 H23A 0.9300
C24 C25 1.380(7)
C24 H24A 0.9300
C25 C29 1.561(8)
C26 C28 1.522(6)
C26 C27 1.537(6)
C26 H26A 0.9800
C27 H27A 0.9600
C27 H27B 0.9600
C27 H27C 0.9600
C28 H28A 0.9600
C28 H28B 0.9600
C28 H28C 0.9600
C29 C30 1.500(9)
C29 C31 1.516(8)
C29 H29A 0.9800
C30 H30A 0.9600
C30 H30B 0.9600
C30 H30C 0.9600
C31 H31A 0.9600
C31 H31B 0.9600
C31 H31C 0.9600
C32 C37 1.415(6)
C32 C33 1.419(6)
C33 C34 1.398(7)
C33 C38 1.518(7)
C34 C35 1.367(8)
C34 H34A 0.9300
C35 C36 1.399(7)
C35 H35A 0.9300
C36 C37 1.387(6)
C36 H36A 0.9300
C37 C41 1.508(6)
C38 C39 1.532(7)
C38 C40 1.545(8)
C38 H38A 0.9800
C39 H39A 0.9600
C39 H39B 0.9600
C39 H39C 0.9600
C40 H40A 0.9600
C40 H40B 0.9600
C40 H40C 0.9600
C41 C43 1.503(6)
C41 C42 1.507(6)
C41 H41A 0.9800
C42 H42A 0.9600
C42 H42B 0.9600
C42 H42C 0.9600
C43 H43A 0.9600
C43 H43B 0.9600
C43 H43C 0.9600
C44 C45 1.517(6)
C45 C46 1.395(6)
C45 C50 1.396(6)
C46 C47 1.384(6)
C46 H46A 0.9300
C47 C48 1.352(8)
C47 H47A 0.9300
C48 C49 1.379(8)
C48 H48A 0.9300
C49 C50 1.388(7)
C49 H49A 0.9300
C50 H50A 0.9300
C51 C52 1.400(6)
C51 C56 1.423(6)
C52 C53 1.380(6)
C52 C57 1.523(6)
C53 C54 1.366(6)
C53 H53A 0.9300
C54 C55 1.362(6)
C54 H54A 0.9300
C55 C56 1.384(6)
C55 H55A 0.9300
C56 C60 1.511(6)
C57 C59 1.527(6)
C57 C58 1.540(6)
C57 H57A 0.9800
C58 H58A 0.9600
C58 H58B 0.9600
C58 H58C 0.9600
C59 H59A 0.9600
C59 H59B 0.9600
C59 H59C 0.9600
C60 C62 1.513(6)
C60 C61 1.521(6)
C60 H60A 0.9800
C61 H61A 0.9600
C61 H61B 0.9600
C61 H61C 0.9600
C62 H62A 0.9600
C62 H62B 0.9600
C62 H62C 0.9600
C63 C68 1.396(6)
C63 C64 1.409(6)
C64 C65 1.388(6)
C64 C69 1.497(6)
C65 C66 1.356(7)
C65 H65A 0.9300
C66 C67 1.387(8)
C66 H66A 0.9300
C67 C68 1.406(7)
C67 H67A 0.9300
C68 C72 1.524(7)
C69 C71 1.541(7)
C69 C70 1.557(6)
C69 H69A 0.9800
C70 H70A 0.9600
C70 H70B 0.9600
C70 H70C 0.9600
C71 H71A 0.9600
C71 H71B 0.9600
C71 H71C 0.9600
C72 C74 1.503(7)
C72 C73 1.524(7)
C72 H72A 0.9800
C73 H73A 0.9600
C73 H73B 0.9600
C73 H73C 0.9600
C74 H74A 0.9600
C74 H74B 0.9600
C74 H74C 0.9600
C75 C76 1.503(6)
C76 C77 1.382(6)
C76 C81 1.384(6)
C77 C78 1.364(6)
C77 H77A 0.9300
C78 C79 1.364(7)
C78 H78A 0.9300
C79 C80 1.380(7)
C79 H79A 0.9300
C80 C81 1.392(7)
C80 H80A 0.9300
C81 H81A 0.9300
C82 C83 1.399(6)
C82 C87 1.405(6)
C83 C84 1.380(6)
C83 C88 1.527(7)
C84 C85 1.414(7)
C84 H84A 0.9300
C85 C86 1.357(7)
C85 H85A 0.9300
C86 C87 1.365(6)
C86 H86A 0.9300
C87 C91 1.508(6)
C88 C90 1.524(7)
C88 C89 1.528(7)
C88 H88A 0.9800
C89 H89A 0.9600
C89 H89B 0.9600
C89 H89C 0.9600
C90 H90A 0.9600
C90 H90B 0.9600
C90 H90C 0.9600
C91 C92 1.476(7)
C91 C93 1.500(7)
C91 H91A 0.9800
C92 H92A 0.9600
C92 H92B 0.9600
C92 H92C 0.9600
C93 H93A 0.9600
C93 H93B 0.9600
C93 H93C 0.9600
C94 C99 1.415(7)
C94 C95 1.419(7)
C95 C96 1.392(8)
C95 C100 1.492(8)
C96 C97 1.382(10)
C96 H96A 0.9300
C97 C98 1.364(10)
C97 H97A 0.9300
C98 C99 1.376(8)
C98 H98A 0.9300
C99 C103 1.514(8)
C100 C101 1.531(7)
C100 C102 1.535(7)
C100 H10A 0.9800
C101 H10G 0.9600
C101 H10H 0.9600
C101 H10I 0.9600
C102 H10D 0.9600
C102 H10E 0.9600
C102 H10F 0.9600
C103 C104 1.506(8)
C103 C105 1.514(7)
C103 H10B 0.9800
C104 H10M 0.9600
C104 H10N 0.9600
C104 H10O 0.9600
C105 H10J 0.9600
C105 H10K 0.9600
C105 H10L 0.9600

loop_
_platon_squeeze_void_nr
_platon_squeeze_void_average_x
_platon_squeeze_void_average_y
_platon_squeeze_void_average_z
_platon_squeeze_void_volume
_platon_squeeze_void_count_electrons
_platon_squeeze_void_content
1 0.500 0.000 0.485 1195 270 ' '
2 0.296 0.107 0.888 67 8 ' '
3 0.704 0.107 0.612 67 7 ' '
4 0.360 0.059 0.900 7 1 ' '
5 0.640 0.059 0.600 7 0 ' '
6 0.254 0.123 0.604 18 2 ' '
7 0.746 0.123 0.896 18 2 ' '
8 0.000 0.500 0.037 1195 270 ' '
9 0.204 0.393 0.112 67 8 ' '
10 0.796 0.393 0.388 67 8 ' '
11 0.246 0.377 0.396 18 2 ' '
12 0.754 0.377 0.104 18 2 ' '
13 0.140 0.440 0.100 7 0 ' '
14 0.860 0.440 0.400 7 1 ' '
15 0.204 0.607 0.612 67 7 ' '
16 0.796 0.607 0.888 67 8 ' '
17 0.140 0.559 0.600 7 0 ' '
18 0.860 0.559 0.900 7 1 ' '
19 0.246 0.623 0.896 18 2 ' '
20 0.754 0.623 0.604 18 2 ' '
21 0.296 0.893 0.388 67 8 ' '
22 0.704 0.893 0.112 67 8 ' '
23 0.254 0.877 0.104 18 2 ' '
24 0.746 0.877 0.396 18 2 ' '
25 0.360 0.940 0.400 7 1 ' '
26 0.640 0.940 0.100 7 0 ' '
